data_4101772
loop_
_publ_author_name
'Brad P. Carrow'
'John. F. Hartwig'

_publ_contact_author
; 
Scott R. Wilson 
University of Illinois 
School of Chemical Sciences, Box 59-1 
505 South Mathews Avenue 
Urbana, Illinois  61801 
USA 
;
_publ_contact_author_email srwilson@uiuc.edu
_publ_contact_author_fax '1  217 244 8068'
_publ_contact_author_phone '1  217 244 1708'
_publ_section_title
;
 Ligandless, Anionic, Arylpalladium Halide Intermediates in the Heck
 Reaction
;
_journal_name_full 'Journal of the American Chemical Society'
_journal_page_first 79
_journal_page_last 81
_journal_paper_doi 10.1021/ja909306f
_journal_volume 132
_journal_year 2010
_chemical_formula_moiety 'C14 H8 Br4 F6 Pd2, 2(C12 H28 P)'
_chemical_formula_sum 'C38 H64 Br4 F6 P2 Pd2'
_chemical_formula_weight 1229.27
_chemical_name_systematic
; 
? 
;
_space_group_IT_number 14
_symmetry_cell_setting monoclinic
_symmetry_space_group_name_Hall '-P 2yn'
_symmetry_space_group_name_H-M 'P 1 21/n 1'
_atom_sites_solution_hydrogens geom
_atom_sites_solution_primary direct
_atom_sites_solution_secondary difmap
_audit_creation_method SHELXL-97
_audit_update_record
; 
2007-09-07   text and data added, srw 
;
_cell_angle_alpha 90.00
_cell_angle_beta 95.246(2)
_cell_angle_gamma 90.00
_cell_formula_units_Z 2
_cell_length_a 10.6562(4)
_cell_length_b 9.0426(4)
_cell_length_c 25.5092(11)
_cell_measurement_reflns_used 6174
_cell_measurement_temperature 297(2)
_cell_measurement_theta_max 23.65
_cell_measurement_theta_min 2.39
_cell_volume 2447.76(18)
_computing_cell_refinement 'SAINT V7.23A (Bruker, 2005)'
_computing_data_collection 'APEX2 V2.0-1 (Bruker, 2004)'
_computing_data_reduction 'SAINT V7.23A (Bruker, 2005)'
_computing_molecular_graphics 'SHELXTL V6.12 (Bruker, 2005)'
_computing_publication_material 'XCIF (Bruker, 2005)'
_computing_structure_refinement 'SHELXTL V6.12 (Bruker, 2005)'
_computing_structure_solution 'SHELXTL V6.12 (Bruker, 2005)'
_diffrn_ambient_temperature 297(2)
_diffrn_measured_fraction_theta_full 0.987
_diffrn_measured_fraction_theta_max 0.987
_diffrn_measurement_device 'Bruker Kappa/ApexII CCD'
_diffrn_measurement_method 'profile data from \f and \w scans'
_diffrn_radiation_monochromator graphite
_diffrn_radiation_source 'fine-focus sealed tube'
_diffrn_radiation_type MoK\a
_diffrn_radiation_wavelength 0.71073
_diffrn_radiation_wavelength_id ga42vas
_diffrn_reflns_av_R_equivalents 0.0503
_diffrn_reflns_av_sigmaI/netI 0.0468
_diffrn_reflns_limit_h_max 13
_diffrn_reflns_limit_h_min -13
_diffrn_reflns_limit_k_max 11
_diffrn_reflns_limit_k_min -11
_diffrn_reflns_limit_l_max 33
_diffrn_reflns_limit_l_min -30
_diffrn_reflns_number 34711
_diffrn_reflns_theta_full 27.65
_diffrn_reflns_theta_max 27.65
_diffrn_reflns_theta_min 1.60
_exptl_absorpt_coefficient_mu 4.112
_exptl_absorpt_correction_T_max 0.8252
_exptl_absorpt_correction_T_min 0.4238
_exptl_absorpt_correction_type integration
_exptl_absorpt_process_details 'SHELXTL/XPREP (Bruker, 2005)'
_exptl_crystal_colour yellow
_exptl_crystal_density_diffrn 1.668
_exptl_crystal_density_method 'not measured'
_exptl_crystal_description columnar
_exptl_crystal_F_000 1216
_exptl_crystal_id ga42vas
_exptl_crystal_preparation
; 
The data crystal was mounted using oil (Parantone-N, Exxon) to a 
0.3 mm cryo-loop (Hampton Research) with the (-5 -1 3) scattering 
planes roughly normal to the spindle axis. 
;
_exptl_crystal_size_max 0.31
_exptl_crystal_size_mid 0.07
_exptl_crystal_size_min 0.05
_refine_diff_density_max 0.546
_refine_diff_density_min -0.629
_refine_diff_density_rms 0.089
_refine_ls_extinction_method none
_refine_ls_goodness_of_fit_ref 1.013
_refine_ls_hydrogen_treatment mixed
_refine_ls_matrix_type full
_refine_ls_number_parameters 273
_refine_ls_number_reflns 5623
_refine_ls_number_restraints 172
_refine_ls_restrained_S_all 1.033
_refine_ls_R_factor_all 0.0920
_refine_ls_R_factor_gt 0.0407
_refine_ls_shift/su_max 0.001
_refine_ls_shift/su_mean 0.000
_refine_ls_structure_factor_coef Fsqd
_refine_ls_weighting_details 'calc w=1/[\s^2^(Fo^2^)+(0.0386P)^2^+3.5084P] where P=(Fo^2^+2Fc^2^)/3'
_refine_ls_weighting_scheme calc
_refine_ls_wR_factor_gt 0.0857
_refine_ls_wR_factor_ref 0.1040
_reflns_number_gt 3349
_reflns_number_total 5623
_reflns_threshold_expression >2sigma(I)
_cod_data_source_file ja909306f_si_002.cif
_cod_data_source_block ga42vas
_cod_original_sg_symbol_Hall '-P 2yn '
_cod_original_sg_symbol_H-M 'P 21/n '
_cod_database_code 4101772

loop_
_symmetry_equiv_pos_as_xyz
'x, y, z'
'-x+1/2, y+1/2, -z+1/2'
'-x, -y, -z'
'x-1/2, -y-1/2, z-1/2'

loop_
_atom_site_label
_atom_site_type_symbol
_atom_site_fract_x
_atom_site_fract_y
_atom_site_fract_z
_atom_site_U_iso_or_equiv
_atom_site_adp_type
_atom_site_occupancy
_atom_site_symmetry_multiplicity
_atom_site_calc_flag
_atom_site_refinement_flags
_atom_site_disorder_assembly
_atom_site_disorder_group
C1 C -0.0949(3) 0.4851(4) 0.12925(13) 0.0587(14) Uani 1 1 d G A .
C2 C -0.1681(4) 0.5897(4) 0.15231(15) 0.0673(16) Uani 1 1 d GD . .
C3 C -0.2327(4) 0.5511(6) 0.19523(15) 0.087(2) Uani 1 1 d G A .
H3 H -0.2816 0.6211 0.2107 0.105 Uiso 1 1 calc R . .
C4 C -0.2241(4) 0.4080(6) 0.21510(14) 0.102(3) Uani 1 1 d G . .
H4 H -0.2674 0.3822 0.2438 0.123 Uiso 1 1 calc R A .
C5 C -0.1510(5) 0.3034(5) 0.19204(18) 0.107(3) Uani 1 1 d G A .
H5 H -0.1453 0.2076 0.2053 0.129 Uiso 1 1 calc R . .
C6 C -0.0864(4) 0.3419(4) 0.14911(17) 0.0820(19) Uani 1 1 d G . .
H6 H -0.0374 0.2719 0.1337 0.098 Uiso 1 1 calc R A .
C7 C -0.1786(7) 0.7424(10) 0.1356(3) 0.099(2) Uani 0.662(6) 1 d PDU A 1
F1 F -0.1069(7) 0.8377(7) 0.1669(3) 0.116(2) Uani 0.662(6) 1 d PDU A 1
F2 F -0.2964(6) 0.7945(8) 0.1392(4) 0.122(2) Uani 0.662(6) 1 d PDU A 1
F3 F -0.1480(8) 0.7746(8) 0.0868(2) 0.106(2) Uani 0.662(6) 1 d PDU A 1
Br1 Br -0.15384(5) 0.43728(7) 0.00586(2) 0.06514(19) Uani 1 1 d . . .
Br2 Br 0.18015(6) 0.59221(7) 0.14009(2) 0.06186(17) Uani 1 1 d . A .
Pd1 Pd 0.01384(4) 0.52493(4) 0.071674(15) 0.04812(13) Uani 1 1 d . . .
P1 P 0.32838(14) 0.19421(17) 0.11216(6) 0.0547(4) Uani 1 1 d . . .
H1 H 0.257(5) 0.293(6) 0.1092(19) 0.070(16) Uiso 1 1 d . . .
C8 C 0.2411(6) 0.0488(7) 0.0725(3) 0.0734(17) Uani 1 1 d . . .
C9 C 0.3299(8) -0.0788(8) 0.0591(4) 0.115(3) Uani 1 1 d . . .
H9A H 0.3941 -0.0409 0.0387 0.172 Uiso 1 1 calc R . .
H9B H 0.2821 -0.1531 0.0391 0.172 Uiso 1 1 calc R . .
H9C H 0.3684 -0.1214 0.0911 0.172 Uiso 1 1 calc R . .
C10 C 0.1327(6) -0.0156(7) 0.1009(3) 0.091(2) Uani 1 1 d . . .
H10A H 0.0849 -0.0832 0.0780 0.137 Uiso 1 1 calc R . .
H10B H 0.0789 0.0631 0.1106 0.137 Uiso 1 1 calc R . .
H10C H 0.1664 -0.0670 0.1320 0.137 Uiso 1 1 calc R . .
C11 C 0.1773(8) 0.1198(10) 0.0223(3) 0.123(3) Uani 1 1 d . . .
H11A H 0.1284 0.0466 0.0023 0.184 Uiso 1 1 calc R . .
H11B H 0.2405 0.1586 0.0016 0.184 Uiso 1 1 calc R . .
H11C H 0.1232 0.1985 0.0317 0.184 Uiso 1 1 calc R . .
C12 C 0.4731(5) 0.2636(7) 0.0828(3) 0.0695(16) Uani 1 1 d . . .
C13 C 0.4499(7) 0.2736(9) 0.0228(3) 0.096(2) Uani 1 1 d . . .
H13A H 0.5236 0.3125 0.0087 0.143 Uiso 1 1 calc R . .
H13B H 0.3796 0.3376 0.0135 0.143 Uiso 1 1 calc R . .
H13C H 0.4321 0.1768 0.0085 0.143 Uiso 1 1 calc R . .
C14 C 0.4998(7) 0.4207(8) 0.1023(3) 0.101(2) Uani 1 1 d . . .
H14A H 0.5662 0.4626 0.0840 0.151 Uiso 1 1 calc R . .
H14B H 0.5249 0.4190 0.1394 0.151 Uiso 1 1 calc R . .
H14C H 0.4250 0.4796 0.0957 0.151 Uiso 1 1 calc R . .
C15 C 0.5874(6) 0.1629(9) 0.0968(3) 0.103(3) Uani 1 1 d . . .
H15A H 0.6046 0.1582 0.1343 0.155 Uiso 1 1 calc R . .
H15B H 0.6595 0.2022 0.0816 0.155 Uiso 1 1 calc R . .
H15C H 0.5695 0.0654 0.0832 0.155 Uiso 1 1 calc R . .
C16 C 0.3498(6) 0.1529(8) 0.1840(2) 0.0801(19) Uani 1 1 d . . .
C17 C 0.2227(7) 0.1698(10) 0.2066(2) 0.102(2) Uani 1 1 d . . .
H17A H 0.2347 0.1667 0.2443 0.152 Uiso 1 1 calc R . .
H17B H 0.1679 0.0906 0.1941 0.152 Uiso 1 1 calc R . .
H17C H 0.1855 0.2627 0.1955 0.152 Uiso 1 1 calc R . .
C18 C 0.4061(8) 0.0012(10) 0.1957(3) 0.118(3) Uani 1 1 d . . .
H18A H 0.3517 -0.0730 0.1790 0.177 Uiso 1 1 calc R . .
H18B H 0.4147 -0.0149 0.2331 0.177 Uiso 1 1 calc R . .
H18C H 0.4874 -0.0047 0.1825 0.177 Uiso 1 1 calc R . .
C19 C 0.4369(8) 0.2704(11) 0.2125(3) 0.125(3) Uani 1 1 d . . .
H19A H 0.5197 0.2630 0.2007 0.188 Uiso 1 1 calc R . .
H19B H 0.4417 0.2538 0.2498 0.188 Uiso 1 1 calc R . .
H19C H 0.4035 0.3673 0.2047 0.188 Uiso 1 1 calc R . .
C20 C -0.1942(11) 0.7362(12) 0.1306(4) 0.105(2) Uani 0.338(6) 1 d PDU A 2
F4 F -0.2222(16) 0.8430(13) 0.1652(5) 0.119(3) Uani 0.338(6) 1 d PDU A 2
F5 F -0.2953(11) 0.7460(14) 0.0941(5) 0.113(3) Uani 0.338(6) 1 d PDU A 2
F6 F -0.1008(12) 0.7975(16) 0.1049(6) 0.106(3) Uani 0.338(6) 1 d PDU A 2

loop_
_atom_site_aniso_label
_atom_site_aniso_U_11
_atom_site_aniso_U_22
_atom_site_aniso_U_33
_atom_site_aniso_U_23
_atom_site_aniso_U_13
_atom_site_aniso_U_12
C1 0.061(3) 0.075(4) 0.041(3) -0.001(3) 0.007(3) -0.007(3)
C2 0.061(3) 0.093(5) 0.048(3) -0.007(3) 0.004(3) -0.004(3)
C3 0.085(5) 0.129(7) 0.052(4) -0.009(4) 0.028(3) -0.018(4)
C4 0.097(6) 0.148(8) 0.064(5) 0.014(5) 0.020(4) -0.044(5)
C5 0.122(7) 0.119(7) 0.082(6) 0.040(5) 0.011(5) -0.013(5)
C6 0.083(4) 0.094(5) 0.070(4) 0.027(4) 0.010(3) -0.009(4)
C7 0.114(4) 0.095(4) 0.090(4) -0.001(4) 0.023(4) 0.020(4)
F1 0.139(5) 0.097(4) 0.109(4) -0.007(3) 0.002(4) -0.001(4)
F2 0.105(4) 0.119(4) 0.144(5) -0.007(4) 0.018(4) 0.033(4)
F3 0.140(5) 0.096(4) 0.082(4) 0.012(3) 0.017(4) 0.031(4)
Br1 0.0606(3) 0.0904(5) 0.0458(3) -0.0096(3) 0.0126(3) -0.0187(3)
Br2 0.0733(4) 0.0596(4) 0.0510(3) -0.0009(3) -0.0034(3) -0.0048(3)
Pd1 0.0563(2) 0.0510(2) 0.0380(2) -0.00020(18) 0.00933(17) -0.00350(19)
P1 0.0594(8) 0.0520(8) 0.0521(8) 0.0044(7) 0.0019(7) -0.0004(7)
C8 0.088(4) 0.057(4) 0.074(4) -0.002(3) 0.003(4) -0.015(3)
C9 0.126(7) 0.076(5) 0.150(8) -0.042(5) 0.053(6) -0.016(5)
C10 0.083(5) 0.064(4) 0.127(7) 0.001(4) 0.008(4) -0.014(4)
C11 0.137(7) 0.133(7) 0.090(6) 0.009(5) -0.038(5) -0.052(6)
C12 0.063(4) 0.073(4) 0.074(4) 0.004(3) 0.012(3) -0.006(3)
C13 0.107(6) 0.105(6) 0.078(5) 0.022(4) 0.027(4) 0.000(5)
C14 0.091(5) 0.079(5) 0.134(7) -0.006(5) 0.027(5) -0.028(4)
C15 0.066(4) 0.126(7) 0.120(7) 0.021(5) 0.015(4) 0.007(4)
C16 0.083(4) 0.105(5) 0.051(4) 0.015(4) -0.002(3) 0.000(4)
C17 0.101(5) 0.146(8) 0.059(4) 0.019(4) 0.015(4) 0.005(5)
C18 0.116(6) 0.139(8) 0.097(6) 0.051(5) 0.001(5) 0.031(6)
C19 0.132(7) 0.178(9) 0.061(5) -0.006(5) -0.018(5) -0.034(7)
C20 0.120(5) 0.098(4) 0.099(5) 0.001(4) 0.017(4) 0.019(4)
F4 0.137(6) 0.111(5) 0.111(5) -0.016(4) 0.015(5) 0.026(5)
F5 0.124(5) 0.106(5) 0.105(5) 0.016(5) -0.002(5) 0.013(5)
F6 0.123(5) 0.091(5) 0.104(6) 0.010(5) 0.017(5) 0.010(5)

loop_
_atom_type_symbol
_atom_type_description
_atom_type_scat_dispersion_real
_atom_type_scat_dispersion_imag
_atom_type_scat_source
C C 0.0033 0.0016 'International Tables Vol C Tables 4.2.6.8 and 6.1.1.4'
H H 0.0000 0.0000 'International Tables Vol C Tables 4.2.6.8 and 6.1.1.4'
F F 0.0171 0.0103 'International Tables Vol C Tables 4.2.6.8 and 6.1.1.4'
P P 0.1023 0.0942 'International Tables Vol C Tables 4.2.6.8 and 6.1.1.4'
Br Br -0.2901 2.4595 'International Tables Vol C Tables 4.2.6.8 and 6.1.1.4'
Pd Pd -0.9988 1.0072 'International Tables Vol C Tables 4.2.6.8 and 6.1.1.4'

loop_
_exptl_crystal_face_index_h
_exptl_crystal_face_index_k
_exptl_crystal_face_index_l
_exptl_crystal_face_perp_dist
0.00 0.00 1.00 0.0200
0.00 0.00 -1.00 0.0300
0.00 1.00 -1.00 0.1500
0.00 -1.00 0.00 0.1600
1.00 0.00 0.00 0.0400
-1.00 0.00 0.00 0.0300
2.00 -2.00 -1.00 0.1300

loop_
_geom_angle_atom_site_label_1
_geom_angle_atom_site_label_2
_geom_angle_atom_site_label_3
_geom_angle
_geom_angle_site_symmetry_1
_geom_angle_site_symmetry_3
_geom_angle_publ_flag
C2 C1 C6 120.0 . . ?
C2 C1 Pd1 125.3(2) . . ?
C6 C1 Pd1 114.6(2) . . ?
C1 C2 C3 120.0 . . ?
C1 C2 C7 123.8(4) . . ?
C3 C2 C7 116.1(4) . . ?
C1 C2 C20 123.7(5) . . ?
C3 C2 C20 116.0(5) . . ?
C4 C3 C2 120.0 . . ?
C4 C3 H3 120.0 . . ?
C2 C3 H3 120.0 . . ?
C3 C4 C5 120.0 . . ?
C3 C4 H4 120.0 . . ?
C5 C4 H4 120.0 . . ?
C6 C5 C4 120.0 . . ?
C6 C5 H5 120.0 . . ?
C4 C5 H5 120.0 . . ?
C5 C6 C1 120.0 . . ?
C5 C6 H6 120.0 . . ?
C1 C6 H6 120.0 . . ?
F3 C7 F2 106.9(7) . . ?
F3 C7 F1 103.6(7) . . ?
F2 C7 F1 102.4(7) . . ?
F3 C7 C2 117.3(7) . . ?
F2 C7 C2 111.1(7) . . ?
F1 C7 C2 114.1(7) . . ?
Pd1 Br1 Pd1 92.58(2) . 3_565 ?
C1 Pd1 Br2 87.21(11) . . ?
C1 Pd1 Br1 90.55(11) . . ?
Br2 Pd1 Br1 175.43(3) . . ?
C1 Pd1 Br1 176.86(12) . 3_565 ?
Br2 Pd1 Br1 94.65(2) . 3_565 ?
Br1 Pd1 Br1 87.42(2) . 3_565 ?
C8 P1 C16 113.9(3) . . ?
C8 P1 C12 114.0(3) . . ?
C16 P1 C12 115.3(3) . . ?
C8 P1 H1 102(2) . . ?
C16 P1 H1 104(2) . . ?
C12 P1 H1 106(2) . . ?
C11 C8 C10 105.0(6) . . ?
C11 C8 C9 111.1(7) . . ?
C10 C8 C9 108.8(5) . . ?
C11 C8 P1 108.7(5) . . ?
C10 C8 P1 111.8(5) . . ?
C9 C8 P1 111.2(5) . . ?
C8 C9 H9A 109.5 . . ?
C8 C9 H9B 109.5 . . ?
H9A C9 H9B 109.5 . . ?
C8 C9 H9C 109.5 . . ?
H9A C9 H9C 109.5 . . ?
H9B C9 H9C 109.5 . . ?
C8 C10 H10A 109.5 . . ?
C8 C10 H10B 109.5 . . ?
H10A C10 H10B 109.5 . . ?
C8 C10 H10C 109.5 . . ?
H10A C10 H10C 109.5 . . ?
H10B C10 H10C 109.5 . . ?
C8 C11 H11A 109.5 . . ?
C8 C11 H11B 109.5 . . ?
H11A C11 H11B 109.5 . . ?
C8 C11 H11C 109.5 . . ?
H11A C11 H11C 109.5 . . ?
H11B C11 H11C 109.5 . . ?
C14 C12 C13 106.2(6) . . ?
C14 C12 C15 110.9(6) . . ?
C13 C12 C15 108.6(6) . . ?
C14 C12 P1 108.4(4) . . ?
C13 C12 P1 110.8(4) . . ?
C15 C12 P1 111.8(5) . . ?
C12 C13 H13A 109.5 . . ?
C12 C13 H13B 109.5 . . ?
H13A C13 H13B 109.5 . . ?
C12 C13 H13C 109.5 . . ?
H13A C13 H13C 109.5 . . ?
H13B C13 H13C 109.5 . . ?
C12 C14 H14A 109.5 . . ?
C12 C14 H14B 109.5 . . ?
H14A C14 H14B 109.5 . . ?
C12 C14 H14C 109.5 . . ?
H14A C14 H14C 109.5 . . ?
H14B C14 H14C 109.5 . . ?
C12 C15 H15A 109.5 . . ?
C12 C15 H15B 109.5 . . ?
H15A C15 H15B 109.5 . . ?
C12 C15 H15C 109.5 . . ?
H15A C15 H15C 109.5 . . ?
H15B C15 H15C 109.5 . . ?
C18 C16 C17 111.4(6) . . ?
C18 C16 C19 108.6(6) . . ?
C17 C16 C19 105.6(6) . . ?
C18 C16 P1 112.7(5) . . ?
C17 C16 P1 108.5(4) . . ?
C19 C16 P1 109.8(5) . . ?
C16 C17 H17A 109.5 . . ?
C16 C17 H17B 109.5 . . ?
H17A C17 H17B 109.5 . . ?
C16 C17 H17C 109.5 . . ?
H17A C17 H17C 109.5 . . ?
H17B C17 H17C 109.5 . . ?
C16 C18 H18A 109.5 . . ?
C16 C18 H18B 109.5 . . ?
H18A C18 H18B 109.5 . . ?
C16 C18 H18C 109.5 . . ?
H18A C18 H18C 109.5 . . ?
H18B C18 H18C 109.5 . . ?
C16 C19 H19A 109.5 . . ?
C16 C19 H19B 109.5 . . ?
H19A C19 H19B 109.5 . . ?
C16 C19 H19C 109.5 . . ?
H19A C19 H19C 109.5 . . ?
H19B C19 H19C 109.5 . . ?
F6 C20 F4 103.7(10) . . ?
F6 C20 F5 102.3(9) . . ?
F4 C20 F5 100.9(9) . . ?
F6 C20 C2 115.6(9) . . ?
F4 C20 C2 116.5(9) . . ?
F5 C20 C2 115.6(9) . . ?

loop_
_geom_bond_atom_site_label_1
_geom_bond_atom_site_label_2
_geom_bond_distance
_geom_bond_site_symmetry_2
_geom_bond_publ_flag
C1 C2 1.3900 . ?
C1 C6 1.3900 . ?
C1 Pd1 1.985(3) . ?
C2 C3 1.3900 . ?
C2 C7 1.447(10) . ?
C2 C20 1.453(11) . ?
C3 C4 1.3900 . ?
C3 H3 0.9300 . ?
C4 C5 1.3900 . ?
C4 H4 0.9300 . ?
C5 C6 1.3900 . ?
C5 H5 0.9300 . ?
C6 H6 0.9300 . ?
C7 F3 1.348(7) . ?
C7 F2 1.352(7) . ?
C7 F1 1.360(7) . ?
Br1 Pd1 2.4681(7) . ?
Br1 Pd1 2.6064(7) 3_565 ?
Br2 Pd1 2.4477(7) . ?
Pd1 Br1 2.6064(7) 3_565 ?
P1 C8 1.857(6) . ?
P1 C16 1.864(6) . ?
P1 C12 1.882(6) . ?
P1 H1 1.18(5) . ?
C8 C11 1.534(9) . ?
C8 C10 1.535(9) . ?
C8 C9 1.549(9) . ?
C9 H9A 0.9600 . ?
C9 H9B 0.9600 . ?
C9 H9C 0.9600 . ?
C10 H10A 0.9600 . ?
C10 H10B 0.9600 . ?
C10 H10C 0.9600 . ?
C11 H11A 0.9600 . ?
C11 H11B 0.9600 . ?
C11 H11C 0.9600 . ?
C12 C14 1.524(9) . ?
C12 C13 1.531(8) . ?
C12 C15 1.537(9) . ?
C13 H13A 0.9600 . ?
C13 H13B 0.9600 . ?
C13 H13C 0.9600 . ?
C14 H14A 0.9600 . ?
C14 H14B 0.9600 . ?
C14 H14C 0.9600 . ?
C15 H15A 0.9600 . ?
C15 H15B 0.9600 . ?
C15 H15C 0.9600 . ?
C16 C18 1.516(10) . ?
C16 C17 1.528(9) . ?
C16 C19 1.548(10) . ?
C17 H17A 0.9600 . ?
C17 H17B 0.9600 . ?
C17 H17C 0.9600 . ?
C18 H18A 0.9600 . ?
C18 H18B 0.9600 . ?
C18 H18C 0.9600 . ?
C19 H19A 0.9600 . ?
C19 H19B 0.9600 . ?
C19 H19C 0.9600 . ?
C20 F6 1.359(8) . ?
C20 F4 1.360(8) . ?
C20 F5 1.360(8) . ?
